data_2300390
loop_
_publ_author_name
'Coles, Simon J.'
'Hursthouse, Michael B.'

_publ_section_title
;
 Focusing optics for molybdenum radiation: a bright laboratory source for
 small-molecule crystallography
;
_journal_issue 6
_journal_name_full 'Journal of Applied Crystallography'
_journal_page_first 988
_journal_paper_doi 10.1107/S0021889804025166
_journal_volume 37
_journal_year 2004
_chemical_formula_sum 'C33 H33 N3 O6 Pd S3'
_chemical_formula_weight 770.20
_chemical_name_systematic
;
 ?
;
_space_group_IT_number 14
_symmetry_cell_setting monoclinic
_symmetry_space_group_name_Hall '-P 2ybc'
_symmetry_space_group_name_H-M 'P 1 21/c 1'
_atom_sites_solution_hydrogens geom
_atom_sites_solution_primary direct
_atom_sites_solution_secondary difmap
_audit_creation_method SHELXL-97
_cell_angle_alpha 90.00
_cell_angle_beta 94.325(3)
_cell_angle_gamma 90.00
_cell_formula_units_Z 4
_cell_length_a 8.5467(4)
_cell_length_b 10.4343(6)
_cell_length_c 35.4794(17)
_cell_measurement_reflns_used 25895
_cell_measurement_temperature 100(2)
_cell_measurement_theta_max 27.48
_cell_measurement_theta_min 2.91
_cell_volume 3155.0(3)
_computing_cell_refinement 'DENZO & COLLECT'
_computing_data_collection 'DENZO (Otwinowski & Minor, 1997) & COLLECT (Hooft, 1998)'
_computing_data_reduction 'DENZO & COLLECT'
_computing_molecular_graphics 'PLATON (Spek, 1990)'
_computing_structure_refinement 'SHELXL-97 (Sheldrick, 1997)'
_computing_structure_solution 'SHELXS-97 (Sheldrick, 1997)'
_diffrn_ambient_temperature 100(2)
_diffrn_detector_area_resol_mean 9.091
_diffrn_measured_fraction_theta_full 0.958
_diffrn_measured_fraction_theta_max 0.958
_diffrn_measurement_device_type 'Bruker-Nonius KappaCCD'
_diffrn_measurement_method '\f & \w scans'
_diffrn_radiation_monochromator graphite
_diffrn_radiation_source 'Briker-Nonius FR591 rotating anode'
_diffrn_radiation_type MoK\a
_diffrn_radiation_wavelength 0.71073
_diffrn_reflns_av_R_equivalents 0.0978
_diffrn_reflns_av_sigmaI/netI 0.1425
_diffrn_reflns_limit_h_max 11
_diffrn_reflns_limit_h_min -10
_diffrn_reflns_limit_k_max 13
_diffrn_reflns_limit_k_min -13
_diffrn_reflns_limit_l_max 45
_diffrn_reflns_limit_l_min -45
_diffrn_reflns_number 19655
_diffrn_reflns_theta_full 27.48
_diffrn_reflns_theta_max 27.48
_diffrn_reflns_theta_min 3.02
_diffrn_standards_decay_% negligible
_exptl_absorpt_coefficient_mu 0.838
_exptl_absorpt_correction_T_max 0.9917
_exptl_absorpt_correction_T_min 0.9209
_exptl_absorpt_correction_type multi-scan
_exptl_absorpt_process_details 'SORTAV (Blessing, 1997)'
_exptl_crystal_colour colourless
_exptl_crystal_density_diffrn 1.621
_exptl_crystal_density_method 'not measured'
_exptl_crystal_description plate
_exptl_crystal_F_000 1576
_exptl_crystal_size_max 0.10
_exptl_crystal_size_mid 0.08
_exptl_crystal_size_min 0.01
_refine_diff_density_max 0.691
_refine_diff_density_min -0.704
_refine_ls_extinction_coef 0.00000(17)
_refine_ls_extinction_expression Fc^*^=kFc[1+0.001xFc^2^\l^3^/sin(2\q)]^-1/4^
_refine_ls_extinction_method SHELXL
_refine_ls_goodness_of_fit_ref 0.978
_refine_ls_hydrogen_treatment constr
_refine_ls_matrix_type full
_refine_ls_number_parameters 419
_refine_ls_number_reflns 6924
_refine_ls_number_restraints 0
_refine_ls_restrained_S_all 0.978
_refine_ls_R_factor_all 0.1382
_refine_ls_R_factor_gt 0.0598
_refine_ls_shift/su_max 0.217
_refine_ls_shift/su_mean 0.001
_refine_ls_structure_factor_coef Fsqd
_refine_ls_weighting_details 'calc w=1/[\s^2^(Fo^2^)+(0.0358P)^2^+0.0000P] where P=(Fo^2^+2Fc^2^)/3'
_refine_ls_weighting_scheme calc
_refine_ls_wR_factor_gt 0.0919
_refine_ls_wR_factor_ref 0.1098
_reflns_number_gt 3923
_reflns_number_total 6924
_reflns_threshold_expression >2sigma(I)
_cod_data_source_file aj5028sup1.cif
_cod_data_source_block graphite
_cod_depositor_comments
;
The following automatic conversions were performed:

'_symmetry_cell_setting' value 'Monoclinic' changed to 'monoclinic'
according to /home/saulius/struct/CIF-dictionaries/cif_core.dic
dictionary named 'cif_core.dic' version 2.4.2 from 2011-04-26.

Automatic conversion script
Id: cif_fix_values 1891 2012-01-12 08:04:46Z andrius 
;
_cod_original_sg_symbol_H-M P2(1)/c
_cod_database_code 2300390

loop_
_symmetry_equiv_pos_as_xyz
'x, y, z'
'-x, y+1/2, -z+1/2'
'-x, -y, -z'
'x, -y-1/2, z-1/2'

loop_
_atom_site_label
_atom_site_fract_x
_atom_site_fract_y
_atom_site_fract_z
_atom_site_U_iso_or_equiv
_atom_site_adp_type
_atom_site_calc_flag
_atom_site_refinement_flags
_atom_site_occupancy
_atom_site_type_symbol
C1 0.9311(6) 0.2291(5) 0.20614(13) 0.0233(12) Uani d . 1 C
H1A 1.0436 0.2075 0.2052 0.028 Uiso calc R 1 H
H1B 0.9224 0.3237 0.2066 0.028 Uiso calc R 1 H
C2 0.8444(6) 0.1806(4) 0.17125(15) 0.0208(12) Uani d . 1 C
C3 0.7856(6) 0.1773(4) 0.13839(14) 0.0181(11) Uani d . 1 C
C4 0.7274(6) 0.2316(4) 0.10207(13) 0.0203(12) Uani d . 1 C
H4A 0.8061 0.2927 0.0936 0.024 Uiso calc R 1 H
H4B 0.6300 0.2801 0.1055 0.024 Uiso calc R 1 H
C5 0.5596(6) 0.0496(5) 0.07928(14) 0.0232(12) Uani d . 1 C
H5A 0.5299 -0.0009 0.0562 0.028 Uiso calc R 1 H
H5B 0.4689 0.1041 0.0845 0.028 Uiso calc R 1 H
C6 0.5933(5) -0.0396(5) 0.11152(14) 0.0173(12) Uani d . 1 C
C7 0.5871(5) -0.1368(5) 0.13054(14) 0.0211(12) Uani d . 1 C
C8 0.5478(6) -0.2697(5) 0.14243(14) 0.0263(13) Uani d . 1 C
H8A 0.4546 -0.2659 0.1573 0.032 Uiso calc R 1 H
H8B 0.5195 -0.3215 0.1195 0.032 Uiso calc R 1 H
C9 0.7150(6) -0.2836(5) 0.20310(14) 0.0267(13) Uani d . 1 C
H9A 0.8005 -0.3365 0.2154 0.032 Uiso calc R 1 H
H9B 0.6222 -0.2941 0.2179 0.032 Uiso calc R 1 H
C10 0.7646(6) -0.1467(5) 0.20553(14) 0.0228(12) Uani d . 1 C
C11 0.8180(6) -0.0476(5) 0.21968(13) 0.0214(12) Uani d . 1 C
C12 0.8998(6) 0.0392(5) 0.24769(14) 0.0240(13) Uani d . 1 C
H12A 1.0137 0.0210 0.2483 0.029 Uiso calc R 1 H
H12B 0.8650 0.0181 0.2729 0.029 Uiso calc R 1 H
C13 0.5719(5) 0.2596(5) 0.22268(13) 0.0203(12) Uani d . 1 C
C14 0.4771(6) 0.1526(5) 0.21448(14) 0.0229(12) Uani d . 1 C
H14 0.4949 0.0747 0.2280 0.028 Uiso calc R 1 H
C15 0.3567(6) 0.1623(5) 0.18630(14) 0.0248(13) Uani d . 1 C
H15 0.2904 0.0905 0.1808 0.030 Uiso calc R 1 H
C16 0.3306(6) 0.2747(5) 0.16588(14) 0.0266(13) Uani d . 1 C
C17 0.1981(6) 0.2868(5) 0.13516(14) 0.0359(15) Uani d . 1 C
H17A 0.2419 0.3024 0.1108 0.054 Uiso calc R 1 H
H17B 0.1300 0.3585 0.1411 0.054 Uiso calc R 1 H
H17C 0.1368 0.2073 0.1338 0.054 Uiso calc R 1 H
C18 0.4284(6) 0.3793(5) 0.17447(15) 0.0284(13) Uani d . 1 C
H18 0.4122 0.4568 0.1606 0.034 Uiso calc R 1 H
C19 0.5478(6) 0.3724(5) 0.20260(15) 0.0283(13) Uani d . 1 C
H19 0.6132 0.4445 0.2082 0.034 Uiso calc R 1 H
C20 0.5160(5) 0.2979(5) 0.02797(13) 0.0192(12) Uani d . 1 C
C21 0.3677(5) 0.2496(5) 0.01815(13) 0.0186(11) Uani d . 1 C
H21 0.3554 0.1655 0.0081 0.022 Uiso calc R 1 H
C22 0.2378(6) 0.3247(5) 0.02314(13) 0.0195(12) Uani d . 1 C
H22 0.1361 0.2924 0.0158 0.023 Uiso calc R 1 H
C23 0.2530(6) 0.4464(5) 0.03866(13) 0.0224(12) Uani d . 1 C
C24 0.1116(6) 0.5250(5) 0.04702(14) 0.0292(14) Uani d . 1 C
H24A 0.1049 0.6007 0.0306 0.044 Uiso calc R 1 H
H24B 0.1216 0.5523 0.0735 0.044 Uiso calc R 1 H
H24C 0.0165 0.4732 0.0423 0.044 Uiso calc R 1 H
C25 0.4045(6) 0.4938(5) 0.04736(12) 0.0224(11) Uani d . 1 C
H25 0.4174 0.5783 0.0571 0.027 Uiso calc R 1 H
C26 0.5354(6) 0.4209(5) 0.04219(13) 0.0222(12) Uani d . 1 C
H26 0.6375 0.4544 0.0483 0.027 Uiso calc R 1 H
C27 0.9117(6) -0.2851(4) 0.11807(14) 0.0200(12) Uani d . 1 C
C28 1.0372(6) -0.2218(5) 0.13599(14) 0.0263(13) Uani d . 1 C
H28 1.0766 -0.2456 0.1608 0.032 Uiso calc R 1 H
C29 1.1051(6) -0.1222(5) 0.11705(16) 0.0304(14) Uani d . 1 C
H29 1.1933 -0.0789 0.1289 0.036 Uiso calc R 1 H
C30 1.0476(6) -0.0845(5) 0.08137(15) 0.0245(12) Uani d . 1 C
C31 1.1183(6) 0.0270(5) 0.06167(15) 0.0350(15) Uani d . 1 C
H31A 1.2115 0.0575 0.0768 0.053 Uiso calc R 1 H
H31B 1.0412 0.0965 0.0586 0.053 Uiso calc R 1 H
H31C 1.1481 -0.0004 0.0368 0.053 Uiso calc R 1 H
C32 0.9219(6) -0.1517(5) 0.06394(14) 0.0225(12) Uani d . 1 C
H32 0.8819 -0.1281 0.0392 0.027 Uiso calc R 1 H
C33 0.8545(6) -0.2519(4) 0.08193(13) 0.0201(12) Uani d . 1 C
H33 0.7693 -0.2980 0.0696 0.024 Uiso calc R 1 H
N1 0.8765(4) 0.1784(4) 0.24119(11) 0.0194(10) Uani d . 1 N
N2 0.6942(4) 0.1330(3) 0.07205(10) 0.0163(9) Uani d . 1 N
N3 0.6758(5) -0.3351(4) 0.16511(11) 0.0211(10) Uani d . 1 N
O1 0.6805(4) 0.1718(3) 0.28856(9) 0.0278(9) Uani d . 1 O
O2 0.7745(4) 0.3805(3) 0.26630(9) 0.0284(9) Uani d . 1 O
O3 0.8189(4) 0.2702(3) 0.02595(9) 0.0245(8) Uani d . 1 O
O4 0.6464(4) 0.0913(3) 0.00326(9) 0.0225(8) Uani d . 1 O
O5 0.7306(4) -0.4819(3) 0.11401(9) 0.0348(10) Uani d . 1 O
O6 0.9189(4) -0.4619(3) 0.17006(9) 0.0304(9) Uani d . 1 O
S1 0.72740(15) 0.25060(13) 0.25831(4) 0.0227(3) Uani d . 1 S
S2 0.67995(14) 0.19477(12) 0.02892(4) 0.0196(3) Uani d . 1 S
S3 0.81227(16) -0.40412(12) 0.14215(4) 0.0254(3) Uani d . 1 S
Pd1 0.73308(4) -0.00248(4) 0.162731(10) 0.01850(12) Uani d . 1 Pd

loop_
_atom_site_aniso_label
_atom_site_aniso_U_11
_atom_site_aniso_U_22
_atom_site_aniso_U_33
_atom_site_aniso_U_12
_atom_site_aniso_U_13
_atom_site_aniso_U_23
C1 0.024(3) 0.023(3) 0.022(3) -0.001(2) -0.001(2) -0.003(2)
C2 0.021(3) 0.016(3) 0.026(3) -0.001(2) 0.006(2) 0.000(2)
C3 0.023(3) 0.012(3) 0.021(3) -0.006(2) 0.005(2) 0.000(2)
C4 0.025(3) 0.014(3) 0.021(3) -0.003(2) 0.000(2) -0.002(2)
C5 0.025(3) 0.022(3) 0.022(3) -0.002(2) -0.002(2) 0.007(2)
C6 0.009(2) 0.022(3) 0.020(3) 0.000(2) -0.003(2) -0.005(2)
C7 0.019(3) 0.022(3) 0.021(3) 0.001(2) -0.004(2) -0.002(2)
C8 0.030(3) 0.024(3) 0.025(3) -0.008(2) -0.001(2) -0.003(3)
C9 0.034(3) 0.026(3) 0.020(3) 0.000(2) 0.004(2) -0.003(2)
C10 0.024(3) 0.028(3) 0.016(3) 0.010(2) -0.001(2) 0.004(2)
C11 0.024(3) 0.021(3) 0.018(3) 0.005(2) -0.005(2) 0.001(2)
C12 0.024(3) 0.028(3) 0.020(3) 0.003(2) -0.003(2) -0.004(2)
C13 0.020(3) 0.023(3) 0.018(3) -0.001(2) 0.005(2) -0.002(2)
C14 0.027(3) 0.019(3) 0.023(3) 0.000(2) 0.009(2) -0.002(2)
C15 0.017(3) 0.027(3) 0.030(3) -0.002(2) 0.001(2) -0.003(3)
C16 0.017(3) 0.039(4) 0.025(3) 0.005(3) 0.005(2) 0.002(3)
C17 0.030(3) 0.053(4) 0.024(3) 0.000(3) -0.002(3) -0.002(3)
C18 0.027(3) 0.024(3) 0.033(3) 0.003(2) -0.001(3) 0.007(3)
C19 0.030(3) 0.017(3) 0.038(3) -0.003(2) 0.004(3) 0.001(3)
C20 0.022(3) 0.022(3) 0.013(3) 0.004(2) 0.001(2) 0.002(2)
C21 0.023(3) 0.014(3) 0.020(3) 0.002(2) 0.002(2) 0.007(2)
C22 0.018(3) 0.024(3) 0.017(3) -0.001(2) -0.001(2) 0.005(2)
C23 0.033(3) 0.022(3) 0.011(3) 0.006(2) 0.000(2) 0.006(2)
C24 0.033(3) 0.031(3) 0.024(3) 0.009(2) 0.001(2) 0.003(3)
C25 0.039(3) 0.012(3) 0.016(3) 0.000(3) -0.001(2) 0.002(3)
C26 0.028(3) 0.019(3) 0.020(3) -0.005(2) -0.002(2) 0.005(2)
C27 0.023(3) 0.016(3) 0.021(3) 0.006(2) 0.001(2) 0.000(2)
C28 0.030(3) 0.024(3) 0.022(3) 0.007(2) -0.011(3) -0.005(3)
C29 0.021(3) 0.026(3) 0.044(4) -0.003(2) 0.001(3) -0.009(3)
C30 0.024(3) 0.021(3) 0.030(3) 0.005(2) 0.010(3) -0.004(3)
C31 0.041(3) 0.024(3) 0.041(4) -0.003(3) 0.012(3) 0.000(3)
C32 0.024(3) 0.023(3) 0.021(3) 0.005(2) 0.002(2) 0.001(2)
C33 0.024(3) 0.015(3) 0.020(3) 0.002(2) -0.007(2) -0.007(2)
N1 0.021(2) 0.017(2) 0.021(2) 0.0036(18) 0.0023(19) -0.0031(19)
N2 0.018(2) 0.015(2) 0.016(2) -0.0043(17) 0.0012(18) 0.0006(18)
N3 0.026(2) 0.017(2) 0.019(2) -0.0059(18) -0.002(2) 0.0023(19)
O1 0.034(2) 0.032(2) 0.0167(19) 0.0007(17) -0.0013(17) 0.0008(17)
O2 0.026(2) 0.024(2) 0.034(2) -0.0009(16) -0.0025(17) -0.0088(17)
O3 0.0211(19) 0.028(2) 0.025(2) -0.0065(16) 0.0044(16) 0.0030(17)
O4 0.026(2) 0.024(2) 0.0179(19) 0.0020(16) 0.0015(16) -0.0057(16)
O5 0.059(3) 0.020(2) 0.024(2) -0.0067(18) -0.0075(18) -0.0026(17)
O6 0.049(2) 0.016(2) 0.024(2) 0.0079(16) -0.0049(18) 0.0051(16)
S1 0.0228(7) 0.0239(8) 0.0210(7) -0.0006(6) -0.0003(6) -0.0047(6)
S2 0.0214(7) 0.0185(7) 0.0188(7) -0.0007(6) 0.0013(6) 0.0003(6)
S3 0.0378(8) 0.0152(7) 0.0221(7) -0.0006(6) -0.0051(6) 0.0004(6)
Pd1 0.0211(2) 0.0164(2) 0.0175(2) 0.00034(19) -0.00172(14) -0.0002(2)

loop_
_atom_type_symbol
_atom_type_description
_atom_type_scat_dispersion_real
_atom_type_scat_dispersion_imag
_atom_type_scat_source
C C 0.0033 0.0016 'International Tables Vol C Tables 4.2.6.8 and 6.1.1.4'
H H 0.0000 0.0000 'International Tables Vol C Tables 4.2.6.8 and 6.1.1.4'
N N 0.0061 0.0033 'International Tables Vol C Tables 4.2.6.8 and 6.1.1.4'
O O 0.0106 0.0060 'International Tables Vol C Tables 4.2.6.8 and 6.1.1.4'
S S 0.1246 0.1234 'International Tables Vol C Tables 4.2.6.8 and 6.1.1.4'
Pd Pd -0.9988 1.0072 'International Tables Vol C Tables 4.2.6.8 and 6.1.1.4'

loop_
_geom_angle_atom_site_label_1
_geom_angle_atom_site_label_2
_geom_angle_atom_site_label_3
_geom_angle
N1 C1 C2 114.5(4)
N1 C1 H1A 108.6
C2 C1 H1A 108.6
N1 C1 H1B 108.6
C2 C1 H1B 108.6
H1A C1 H1B 107.6
C3 C2 C1 160.0(5)
C3 C2 Pd1 72.4(3)
C1 C2 Pd1 127.6(4)
C2 C3 C4 155.5(5)
C2 C3 Pd1 74.0(3)
C4 C3 Pd1 129.2(3)
C3 C4 N2 113.4(4)
C3 C4 H4A 108.9
N2 C4 H4A 108.9
C3 C4 H4B 108.9
N2 C4 H4B 108.9
H4A C4 H4B 107.7
N2 C5 C6 113.2(4)
N2 C5 H5A 108.9
C6 C5 H5A 108.9
N2 C5 H5B 108.9
C6 C5 H5B 108.9
H5A C5 H5B 107.8
C7 C6 C5 158.7(5)
C7 C6 Pd1 74.0(3)
C5 C6 Pd1 127.2(3)
C6 C7 C8 161.1(5)
C6 C7 Pd1 72.8(3)
C8 C7 Pd1 126.1(3)
N3 C8 C7 114.2(4)
N3 C8 H8A 108.7
C7 C8 H8A 108.7
N3 C8 H8B 108.7
C7 C8 H8B 108.7
H8A C8 H8B 107.6
N3 C9 C10 116.6(4)
N3 C9 H9A 108.1
C10 C9 H9A 108.1
N3 C9 H9B 108.1
C10 C9 H9B 108.1
H9A C9 H9B 107.3
C11 C10 C9 158.4(5)
C11 C10 Pd1 73.7(3)
C9 C10 Pd1 127.8(3)
C10 C11 C12 159.3(5)
C10 C11 Pd1 73.2(3)
C12 C11 Pd1 127.4(4)
C11 C12 N1 116.3(4)
C11 C12 H12A 108.2
N1 C12 H12A 108.2
C11 C12 H12B 108.2
N1 C12 H12B 108.2
H12A C12 H12B 107.4
C19 C13 C14 120.7(4)
C19 C13 S1 119.3(4)
C14 C13 S1 120.0(4)
C15 C14 C13 118.7(5)
C15 C14 H14 120.6
C13 C14 H14 120.6
C14 C15 C16 121.4(5)
C14 C15 H15 119.3
C16 C15 H15 119.3
C15 C16 C18 118.5(4)
C15 C16 C17 121.8(5)
C18 C16 C17 119.6(5)
C16 C17 H17A 109.5
C16 C17 H17B 109.5
H17A C17 H17B 109.5
C16 C17 H17C 109.5
H17A C17 H17C 109.5
H17B C17 H17C 109.5
C19 C18 C16 121.1(5)
C19 C18 H18 119.4
C16 C18 H18 119.4
C18 C19 C13 119.5(5)
C18 C19 H19 120.2
C13 C19 H19 120.2
C21 C20 C26 120.8(4)
C21 C20 S2 119.5(4)
C26 C20 S2 119.0(4)
C22 C21 C20 119.4(5)
C22 C21 H21 120.3
C20 C21 H21 120.3
C21 C22 C23 121.2(5)
C21 C22 H22 119.4
C23 C22 H22 119.4
C22 C23 C25 118.0(5)
C22 C23 C24 121.6(5)
C25 C23 C24 120.4(5)
C23 C24 H24A 109.5
C23 C24 H24B 109.5
H24A C24 H24B 109.5
C23 C24 H24C 109.5
H24A C24 H24C 109.5
H24B C24 H24C 109.5
C26 C25 C23 121.6(5)
C26 C25 H25 119.2
C23 C25 H25 119.2
C25 C26 C20 119.0(5)
C25 C26 H26 120.5
C20 C26 H26 120.5
C28 C27 C33 121.2(5)
C28 C27 S3 120.2(4)
C33 C27 S3 118.4(4)
C27 C28 C29 118.4(5)
C27 C28 H28 120.8
C29 C28 H28 120.8
C30 C29 C28 121.7(5)
C30 C29 H29 119.2
C28 C29 H29 119.2
C29 C30 C32 118.3(5)
C29 C30 C31 121.2(5)
C32 C30 C31 120.5(5)
C30 C31 H31A 109.5
C30 C31 H31B 109.5
H31A C31 H31B 109.5
C30 C31 H31C 109.5
H31A C31 H31C 109.5
H31B C31 H31C 109.5
C33 C32 C30 121.0(5)
C33 C32 H32 119.5
C30 C32 H32 119.5
C32 C33 C27 119.3(4)
C32 C33 H33 120.3
C27 C33 H33 120.3
C1 N1 C12 116.1(4)
C1 N1 S1 117.2(3)
C12 N1 S1 119.5(3)
C5 N2 C4 113.0(4)
C5 N2 S2 112.6(3)
C4 N2 S2 112.8(3)
C9 N3 C8 116.1(4)
C9 N3 S3 119.8(3)
C8 N3 S3 117.3(3)
O1 S1 O2 118.9(2)
O1 S1 N1 106.5(2)
O2 S1 N1 107.1(2)
O1 S1 C13 109.2(2)
O2 S1 C13 106.0(2)
N1 S1 C13 108.9(2)
O4 S2 O3 119.7(2)
O4 S2 N2 107.01(19)
O3 S2 N2 106.10(19)
O4 S2 C20 109.1(2)
O3 S2 C20 108.9(2)
N2 S2 C20 104.9(2)
O5 S3 O6 119.9(2)
O5 S3 N3 105.6(2)
O6 S3 N3 106.3(2)
O5 S3 C27 106.9(2)
O6 S3 C27 109.1(2)
N3 S3 C27 108.6(2)
C3 Pd1 C6 86.34(19)
C3 Pd1 C10 152.74(19)
C6 Pd1 C10 120.59(19)
C3 Pd1 C2 33.60(17)
C6 Pd1 C2 119.72(19)
C10 Pd1 C2 119.69(19)
C3 Pd1 C11 120.58(19)
C6 Pd1 C11 152.8(2)
C10 Pd1 C11 33.15(17)
C2 Pd1 C11 87.00(19)
C3 Pd1 C7 119.43(19)
C6 Pd1 C7 33.15(16)
C10 Pd1 C7 87.45(19)
C2 Pd1 C7 152.9(2)
C11 Pd1 C7 119.95(19)

loop_
_geom_bond_atom_site_label_1
_geom_bond_atom_site_label_2
_geom_bond_distance
C1 N1 1.460(6)
C1 C2 1.483(6)
C1 H1A 0.9900
C1 H1B 0.9900
C2 C3 1.235(6)
C2 Pd1 2.145(5)
C3 C4 1.460(6)
C3 Pd1 2.128(5)
C4 N2 1.492(5)
C4 H4A 0.9900
C4 H4B 0.9900
C5 N2 1.480(6)
C5 C6 1.486(6)
C5 H5A 0.9900
C5 H5B 0.9900
C6 C7 1.221(6)
C6 Pd1 2.133(4)
C7 C8 1.496(7)
C7 Pd1 2.147(5)
C8 N3 1.475(6)
C8 H8A 0.9900
C8 H8B 0.9900
C9 N3 1.466(6)
C9 C10 1.490(7)
C9 H9A 0.9900
C9 H9B 0.9900
C10 C11 1.223(6)
C10 Pd1 2.141(5)
C11 C12 1.481(6)
C11 Pd1 2.147(5)
C12 N1 1.482(6)
C12 H12A 0.9900
C12 H12B 0.9900
C13 C19 1.383(6)
C13 C14 1.397(6)
C13 S1 1.766(5)
C14 C15 1.384(6)
C14 H14 0.9500
C15 C16 1.387(7)
C15 H15 0.9500
C16 C18 1.395(7)
C16 C17 1.516(6)
C17 H17A 0.9800
C17 H17B 0.9800
C17 H17C 0.9800
C18 C19 1.375(6)
C18 H18 0.9500
C19 H19 0.9500
C20 C21 1.384(6)
C20 C26 1.384(6)
C20 S2 1.765(5)
C21 C22 1.381(6)
C21 H21 0.9500
C22 C23 1.386(6)
C22 H22 0.9500
C23 C25 1.399(7)
C23 C24 1.509(7)
C24 H24A 0.9800
C24 H24B 0.9800
C24 H24C 0.9800
C25 C26 1.377(6)
C25 H25 0.9500
C26 H26 0.9500
C27 C28 1.374(6)
C27 C33 1.382(6)
C27 S3 1.762(5)
C28 C29 1.388(7)
C28 H28 0.9500
C29 C30 1.380(7)
C29 H29 0.9500
C30 C32 1.389(7)
C30 C31 1.507(7)
C31 H31A 0.9800
C31 H31B 0.9800
C31 H31C 0.9800
C32 C33 1.374(6)
C32 H32 0.9500
C33 H33 0.9500
N1 S1 1.636(4)
N2 S2 1.657(4)
N3 S3 1.639(4)
O1 S1 1.433(3)
O2 S1 1.436(3)
O3 S2 1.435(3)
O4 S2 1.427(3)
O5 S3 1.427(3)
O6 S3 1.428(3)
